data_7032570
loop_
_publ_author_name
'Bowers, Edith V.'
'Murphy, Geoffrey S.'
'Till, Stephanie N.'
'VandenBussche, Christopher J.'
'Yaroschak, Melissa M.'
'Pike, Robert D.'
'Butcher, Raymond J.'
'Bebout, Deborah C.'

_publ_section_title
;
 Bis-tetradentate complexes of Cd(ii) and Hg(ii) with N8 coordination:
 structural and NMR comparisons.
;
_journal_issue 43
_journal_name_full 'Dalton transactions (Cambridge, England : 2003)'
_journal_page_first 16475
_journal_page_last 16485
_journal_paper_doi 10.1039/c4dt02435d
_journal_volume 43
_journal_year 2014
_chemical_formula_moiety 'C34 H38 Hg N10, 2(Cl O4), C7 H8'
_chemical_formula_sum 'C41 H46 Cl2 Hg N10 O8'
_chemical_formula_weight 1078.37
_chemical_name_systematic
'bis(((1-Methylimidazol-2-yl)methyl)bis((2-pyridyl)methyl)amine-N,N',N'',N''')-mercury(ii) diperchlorate'
_space_group_crystal_system monoclinic
_space_group_IT_number 15
_space_group_name_Hall '-C 2yc'
_space_group_name_H-M_alt 'C 1 2/c 1'
_symmetry_space_group_name_Hall '-C 2yc'
_symmetry_space_group_name_H-M 'C 1 2/c 1'
_atom_sites_solution_hydrogens geom
_audit_creation_method SHELXL-2013
_cell_angle_alpha 90
_cell_angle_beta 96.467(7)
_cell_angle_gamma 90
_cell_formula_units_Z 4
_cell_length_a 21.4151(18)
_cell_length_b 11.8611(10)
_cell_length_c 17.6893(15)
_cell_measurement_reflns_used 61
_cell_measurement_temperature 293(2)
_cell_measurement_theta_max 13.30
_cell_measurement_theta_min 5.10
_cell_volume 4464.6(7)
_computing_cell_refinement 'Bruker XSCANS'
_computing_data_collection 'Bruker XSCANS'
_computing_data_reduction 'Bruker SHELXTL'
_computing_molecular_graphics 'SHELXLE (Hubschle, 2011)'
_computing_publication_material 'Mercury 3.3 (CCDC, 2014)'
_computing_structure_refinement 'SHELXL-2013 (Sheldrick, 2013)'
_computing_structure_solution 'SHELXS-97 (Sheldrick, 2008)'
_diffrn_ambient_temperature 293(2)
_diffrn_measured_fraction_theta_full 0.999
_diffrn_measured_fraction_theta_max 1.000
_diffrn_measurement_device_type 'Bruker P4'
_diffrn_measurement_method '\w scans'
_diffrn_radiation_monochromator graphite
_diffrn_radiation_type MoK\a
_diffrn_radiation_wavelength 0.71073
_diffrn_reflns_av_R_equivalents 0.0405
_diffrn_reflns_av_unetI/netI 0.0972
_diffrn_reflns_Laue_measured_fraction_full 0.999
_diffrn_reflns_Laue_measured_fraction_max 1.000
_diffrn_reflns_limit_h_max 27
_diffrn_reflns_limit_h_min 0
_diffrn_reflns_limit_k_max 15
_diffrn_reflns_limit_k_min 0
_diffrn_reflns_limit_l_max 22
_diffrn_reflns_limit_l_min -22
_diffrn_reflns_number 5253
_diffrn_reflns_point_group_measured_fraction_full 0.999
_diffrn_reflns_point_group_measured_fraction_max 1.000
_diffrn_reflns_theta_full 25.500
_diffrn_reflns_theta_max 27.499
_diffrn_reflns_theta_min 2.226
_exptl_absorpt_coefficient_mu 3.630
_exptl_absorpt_correction_T_max 0.3059
_exptl_absorpt_correction_T_min 0.2305
_exptl_absorpt_correction_type empirical
_exptl_absorpt_process_details
;
Psi-scans: North, A. C. T., Phillips, D. C. and Mathews, F. S. (1968) 
Acta. Cryst. A24, 351-359
;
_exptl_crystal_colour colorless
_exptl_crystal_density_diffrn 1.603
_exptl_crystal_description needle
_exptl_crystal_F_000 2156
_exptl_crystal_recrystallization_method 'Re-crystallisation from solvent: acetonitrile/toluene'
_exptl_crystal_size_max 0.68
_exptl_crystal_size_mid 0.16
_exptl_crystal_size_min 0.10
_refine_diff_density_max 0.525
_refine_diff_density_min -0.563
_refine_diff_density_rms 0.101
_refine_ls_extinction_method none
_refine_ls_goodness_of_fit_ref 0.977
_refine_ls_hydrogen_treatment constr
_refine_ls_matrix_type full
_refine_ls_number_parameters 301
_refine_ls_number_reflns 5118
_refine_ls_number_restraints 68
_refine_ls_restrained_S_all 0.988
_refine_ls_R_factor_all 0.1370
_refine_ls_R_factor_gt 0.0580
_refine_ls_shift/su_max 0.001
_refine_ls_shift/su_mean 0.000
_refine_ls_structure_factor_coef Fsqd
_refine_ls_weighting_details
;
 w=1/[\s^2^(Fo^2^)+(0.0483P)^2^]
 where P=(Fo^2^+2Fc^2^)/3
;
_refine_ls_weighting_scheme calc
_refine_ls_wR_factor_gt 0.1049
_refine_ls_wR_factor_ref 0.1312
_reflns_Friedel_coverage 0.000
_reflns_number_gt 2630
_reflns_number_total 5118
_reflns_threshold_expression 'I > 2\s(I)'
_cod_data_source_file c4dt02435d2.cif
_cod_data_source_block DB6
_cod_depositor_comments 'Adding full bibliography for 7032566--7032570.cif.'
_cod_database_code 7032570
_shelx_space_group_comment
;
The symmetry employed for this shelxl refinement is uniquely defined
by the following loop, which should always be used as a source of
symmetry information in preference to the above space-group names.
They are only intended as comments.
;
_shelxl_version_number 2013-2

loop_
_space_group_symop_operation_xyz
'x, y, z'
'-x, y, -z+1/2'
'x+1/2, y+1/2, z'
'-x+1/2, y+1/2, -z+1/2'
'-x, -y, -z'
'x, -y, z-1/2'
'-x+1/2, -y+1/2, -z'
'x+1/2, -y+1/2, z-1/2'

loop_
_atom_site_label
_atom_site_type_symbol
_atom_site_fract_x
_atom_site_fract_y
_atom_site_fract_z
_atom_site_U_iso_or_equiv
_atom_site_adp_type
_atom_site_occupancy
_atom_site_site_symmetry_order
_atom_site_calc_flag
_atom_site_refinement_flags_posn
_atom_site_refinement_flags_adp
_atom_site_refinement_flags_occupancy
_atom_site_disorder_assembly
_atom_site_disorder_group
Hg1 Hg 0.5000 0.0000 0.5000 0.06039(17) Uani 1 2 d S . P . .
N1 N 0.4621(3) 0.2029(5) 0.4242(3) 0.0552(15) Uani 1 1 d . . . . .
N2 N 0.3978(3) -0.0088(7) 0.3955(4) 0.0701(17) Uani 1 1 d . . . . .
N3 N 0.5860(3) 0.1328(6) 0.4224(4) 0.079(2) Uani 1 1 d . . . . .
N4 N 0.4676(3) 0.1268(5) 0.5741(3) 0.0551(16) Uani 1 1 d . . . . .
N5 N 0.4475(3) 0.2943(6) 0.6160(4) 0.0660(18) Uani 1 1 d . . . . .
C1 C 0.3940(4) 0.1945(7) 0.4039(5) 0.067(2) Uani 1 1 d . . . . .
H1A H 0.3803 0.2570 0.3707 0.081 Uiso 1 1 calc R U . . .
H1B H 0.3735 0.2019 0.4498 0.081 Uiso 1 1 calc R U . . .
C2 C 0.3730(4) 0.0865(8) 0.3650(5) 0.060(2) Uani 1 1 d . . . . .
C3 C 0.3285(5) 0.0851(9) 0.3031(6) 0.083(3) Uani 1 1 d . . . . .
H3A H 0.3122 0.1523 0.2822 0.099 Uiso 1 1 calc R U . . .
C4 C 0.3082(5) -0.0169(11) 0.2721(6) 0.098(4) Uani 1 1 d . . . . .
H4A H 0.2779 -0.0188 0.2301 0.117 Uiso 1 1 calc R U . . .
C5 C 0.3328(5) -0.1159(10) 0.3030(6) 0.088(3) Uani 1 1 d . . . . .
H5A H 0.3200 -0.1858 0.2830 0.106 Uiso 1 1 calc R U . . .
C6 C 0.3770(5) -0.1064(9) 0.3648(6) 0.084(3) Uani 1 1 d . . . . .
H6A H 0.3936 -0.1725 0.3869 0.101 Uiso 1 1 calc R U . . .
C7 C 0.4946(4) 0.2230(8) 0.3568(5) 0.073(2) Uani 1 1 d . . . . .
H7A H 0.4838 0.2974 0.3368 0.088 Uiso 1 1 calc R U . . .
H7B H 0.4805 0.1681 0.3179 0.088 Uiso 1 1 calc R U . . .
C8 C 0.5651(4) 0.2143(7) 0.3755(5) 0.067(2) Uani 1 1 d . . . . .
C9 C 0.6046(5) 0.2885(8) 0.3437(5) 0.083(3) Uani 1 1 d . . . . .
H9A H 0.5882 0.3460 0.3116 0.100 Uiso 1 1 calc R U . . .
C10 C 0.6678(6) 0.2759(12) 0.3603(7) 0.109(4) Uani 1 1 d . . . . .
H10A H 0.6954 0.3245 0.3395 0.131 Uiso 1 1 calc R U . . .
C11 C 0.6901(5) 0.1912(13) 0.4078(7) 0.111(4) Uani 1 1 d . . . . .
H11A H 0.7331 0.1803 0.4202 0.133 Uiso 1 1 calc R U . . .
C12 C 0.6468(5) 0.1220(10) 0.4369(6) 0.102(3) Uani 1 1 d . . . . .
H12A H 0.6620 0.0637 0.4690 0.122 Uiso 1 1 calc R U . . .
C13 C 0.4770(4) 0.2848(7) 0.4833(4) 0.066(2) Uani 1 1 d . . . . .
H13A H 0.4515 0.3518 0.4727 0.079 Uiso 1 1 calc R U . . .
H13B H 0.5209 0.3063 0.4853 0.079 Uiso 1 1 calc R U . . .
C14 C 0.4646(3) 0.2355(7) 0.5575(5) 0.058(2) Uani 1 1 d . . . . .
C15 C 0.4535(4) 0.1166(8) 0.6476(5) 0.068(2) Uani 1 1 d . . . . .
H15A H 0.4528 0.0495 0.6747 0.081 Uiso 1 1 calc R U . . .
C16 C 0.4411(4) 0.2188(8) 0.6738(5) 0.075(3) Uani 1 1 d . . . . .
H16A H 0.4302 0.2358 0.7220 0.091 Uiso 1 1 calc R U . . .
C17 C 0.4383(5) 0.4167(7) 0.6203(5) 0.089(3) Uani 1 1 d . . . . .
H17A H 0.4140 0.4424 0.5747 0.133 Uiso 1 1 calc R U . . .
H17B H 0.4785 0.4536 0.6256 0.133 Uiso 1 1 calc R U . . .
H17C H 0.4166 0.4341 0.6635 0.133 Uiso 1 1 calc R U . . .
Cl1 Cl 0.37320(12) 0.5482(2) 0.34367(17) 0.0828(7) Uani 1 1 d D . . . .
O1A O 0.4139(5) 0.6276(10) 0.3175(8) 0.138(4) Uani 0.6386 1 d D U P A 1
O2A O 0.3687(8) 0.4480(10) 0.3109(8) 0.157(5) Uani 0.6386 1 d D U P A 1
O3A O 0.3982(8) 0.5278(13) 0.4223(7) 0.177(6) Uani 0.6386 1 d D U P A 1
O4A O 0.3158(6) 0.6000(12) 0.3481(10) 0.179(6) Uani 0.6386 1 d D U P A 1
O1B O 0.4196(9) 0.4811(17) 0.3127(13) 0.138(4) Uani 0.3614 1 d D U P A 2
O2B O 0.3430(11) 0.6074(16) 0.2799(10) 0.157(5) Uani 0.3614 1 d D U P A 2
O3B O 0.3289(10) 0.476(2) 0.3673(14) 0.177(6) Uani 0.3614 1 d D U P A 2
O4B O 0.4011(11) 0.617(2) 0.3979(14) 0.179(6) Uani 0.3614 1 d D U P A 2
C18 C 0.2406(8) 0.334(2) 0.4482(13) 0.139(6) Uani 1 1 d . . . . .
H18A H 0.2347 0.3936 0.4136 0.166 Uiso 1 1 calc R U . B 1
C20 C 0.2751(8) 0.269(3) 0.5741(11) 0.161(8) Uani 1 1 d . . . . .
H20A H 0.2922 0.2828 0.6239 0.193 Uiso 1 1 calc R U . C 1
C19A C 0.2659(7) 0.3559(17) 0.5233(17) 0.131(5) Uani 0.5 1 d . . P D 1
C21 C 0.2806(12) 0.464(3) 0.550(2) 0.174(14) Uani 0.5 1 d . . P D 1
H21A H 0.3001 0.4593 0.6016 0.261 Uiso 0.5 1 calc R U P D 1
H21B H 0.2429 0.5076 0.5483 0.261 Uiso 0.5 1 calc R U P D 1
H21C H 0.3090 0.4983 0.5188 0.261 Uiso 0.5 1 calc R U P D 1
C19B C 0.2659(7) 0.3559(17) 0.5233(17) 0.131(5) Uani 0.5 1 d . . P D 2
H19B H 0.2765 0.4292 0.5386 0.157 Uiso 0.5 1 calc R U P D 2

loop_
_atom_site_aniso_label
_atom_site_aniso_U_11
_atom_site_aniso_U_22
_atom_site_aniso_U_33
_atom_site_aniso_U_23
_atom_site_aniso_U_13
_atom_site_aniso_U_12
Hg1 0.0616(3) 0.0542(2) 0.0658(3) -0.0044(3) 0.00877(18) 0.0168(3)
N1 0.055(4) 0.057(4) 0.054(4) -0.001(3) 0.007(3) 0.005(3)
N2 0.068(4) 0.058(4) 0.080(4) -0.002(5) -0.005(3) 0.010(4)
N3 0.055(5) 0.084(5) 0.098(6) 0.014(5) 0.015(4) 0.009(4)
N4 0.064(4) 0.051(4) 0.052(4) -0.001(3) 0.014(3) 0.008(3)
N5 0.057(4) 0.067(5) 0.075(5) -0.015(4) 0.012(4) -0.001(4)
C1 0.065(5) 0.064(5) 0.072(5) 0.009(5) 0.003(4) 0.018(4)
C2 0.050(5) 0.070(6) 0.060(6) 0.000(4) 0.004(4) 0.013(4)
C3 0.083(8) 0.088(8) 0.074(7) 0.013(6) -0.008(6) 0.015(6)
C4 0.082(7) 0.140(12) 0.066(6) -0.013(7) -0.015(5) 0.005(8)
C5 0.065(7) 0.104(9) 0.096(8) -0.010(7) 0.007(6) 0.002(6)
C6 0.084(8) 0.066(7) 0.099(9) -0.013(6) -0.003(7) 0.006(6)
C7 0.082(6) 0.074(6) 0.064(5) 0.011(4) 0.008(5) 0.002(5)
C8 0.072(6) 0.062(6) 0.067(6) -0.007(5) 0.016(5) -0.009(5)
C9 0.098(8) 0.061(6) 0.097(7) -0.007(5) 0.043(6) -0.011(5)
C10 0.084(9) 0.134(11) 0.117(10) -0.027(8) 0.046(7) -0.036(8)
C11 0.059(7) 0.158(12) 0.118(10) -0.017(9) 0.022(7) -0.001(8)
C12 0.074(7) 0.132(10) 0.103(8) 0.002(7) 0.026(6) 0.015(7)
C13 0.072(6) 0.048(5) 0.079(6) 0.003(4) 0.017(5) 0.009(4)
C14 0.044(4) 0.064(5) 0.067(5) -0.005(4) 0.013(4) 0.007(4)
C15 0.070(6) 0.073(6) 0.060(5) 0.007(5) 0.009(4) 0.006(5)
C16 0.077(6) 0.092(7) 0.058(6) -0.019(5) 0.013(5) -0.001(5)
C17 0.102(8) 0.057(6) 0.112(8) -0.018(5) 0.029(6) 0.010(5)
Cl1 0.0793(16) 0.0649(13) 0.106(2) 0.0175(14) 0.0202(15) 0.0015(12)
O1A 0.115(7) 0.131(8) 0.172(9) 0.034(8) 0.038(7) -0.007(7)
O2A 0.214(11) 0.104(8) 0.154(10) -0.022(8) 0.025(9) 0.019(8)
O3A 0.212(11) 0.177(11) 0.143(9) 0.056(8) 0.017(8) -0.024(9)
O4A 0.136(9) 0.162(10) 0.235(12) -0.042(9) 0.014(9) 0.039(9)
O1B 0.115(7) 0.131(8) 0.172(9) 0.034(8) 0.038(7) -0.007(7)
O2B 0.214(11) 0.104(8) 0.154(10) -0.022(8) 0.025(9) 0.019(8)
O3B 0.212(11) 0.177(11) 0.143(9) 0.056(8) 0.017(8) -0.024(9)
O4B 0.136(9) 0.162(10) 0.235(12) -0.042(9) 0.014(9) 0.039(9)
C18 0.096(11) 0.162(18) 0.16(2) 0.023(14) 0.043(12) 0.033(11)
C20 0.092(11) 0.21(2) 0.187(18) 0.06(2) 0.048(11) 0.067(15)
C19A 0.072(9) 0.146(17) 0.179(17) -0.028(16) 0.039(10) 0.009(9)
C21 0.066(16) 0.21(4) 0.25(4) -0.01(3) 0.02(2) 0.00(2)
C19B 0.072(9) 0.146(17) 0.179(17) -0.028(16) 0.039(10) 0.009(9)

loop_
_atom_type_symbol
_atom_type_description
_atom_type_scat_dispersion_real
_atom_type_scat_dispersion_imag
_atom_type_scat_source
C C 0.0033 0.0016 'International Tables Vol C Tables 4.2.6.8 and 6.1.1.4'
H H 0.0000 0.0000 'International Tables Vol C Tables 4.2.6.8 and 6.1.1.4'
N N 0.0061 0.0033 'International Tables Vol C Tables 4.2.6.8 and 6.1.1.4'
O O 0.0106 0.0060 'International Tables Vol C Tables 4.2.6.8 and 6.1.1.4'
Cl Cl 0.1484 0.1585 'International Tables Vol C Tables 4.2.6.8 and 6.1.1.4'
Hg Hg -2.3894 9.2266 'International Tables Vol C Tables 4.2.6.8 and 6.1.1.4'

loop_
_geom_angle_atom_site_label_1
_geom_angle_atom_site_label_2
_geom_angle_atom_site_label_3
_geom_angle
_geom_angle_site_symmetry_1
_geom_angle_site_symmetry_3
N4 Hg1 N4 180.0 . 5_656
N4 Hg1 N2 98.7(2) . .
N4 Hg1 N2 81.3(2) 5_656 .
N4 Hg1 N1 66.5(2) . .
N4 Hg1 N1 113.5(2) 5_656 .
N2 Hg1 N1 62.7(2) . .
N4 Hg1 N3 100.1(2) . .
N4 Hg1 N3 79.9(2) 5_656 .
N2 Hg1 N3 101.9(2) . .
N1 Hg1 N3 58.31(19) . .
C13 N1 C7 113.3(6) . .
C13 N1 C1 111.0(6) . .
C7 N1 C1 111.3(6) . .
C13 N1 Hg1 101.6(4) . .
C7 N1 Hg1 112.7(5) . .
C1 N1 Hg1 106.4(5) . .
C6 N2 C2 118.0(7) . .
C6 N2 Hg1 121.4(7) . .
C2 N2 Hg1 119.8(6) . .
C12 N3 C8 117.2(9) . .
C12 N3 Hg1 121.9(7) . .
C8 N3 Hg1 120.6(6) . .
C14 N4 C15 106.6(7) . .
C14 N4 Hg1 123.7(5) . .
C15 N4 Hg1 129.3(5) . .
C14 N5 C16 107.1(7) . .
C14 N5 C17 127.4(8) . .
C16 N5 C17 125.4(7) . .
N1 C1 C2 114.1(7) . .
N1 C1 H1A 108.7 . .
C2 C1 H1A 108.7 . .
N1 C1 H1B 108.7 . .
C2 C1 H1B 108.7 . .
H1A C1 H1B 107.6 . .
N2 C2 C3 121.5(8) . .
N2 C2 C1 116.9(8) . .
C3 C2 C1 121.6(9) . .
C2 C3 C4 119.3(9) . .
C2 C3 H3A 120.4 . .
C4 C3 H3A 120.4 . .
C5 C4 C3 120.1(9) . .
C5 C4 H4A 119.9 . .
C3 C4 H4A 119.9 . .
C6 C5 C4 116.5(10) . .
C6 C5 H5A 121.7 . .
C4 C5 H5A 121.7 . .
N2 C6 C5 124.6(10) . .
N2 C6 H6A 117.7 . .
C5 C6 H6A 117.7 . .
N1 C7 C8 111.5(7) . .
N1 C7 H7A 109.3 . .
C8 C7 H7A 109.3 . .
N1 C7 H7B 109.3 . .
C8 C7 H7B 109.3 . .
H7A C7 H7B 108.0 . .
N3 C8 C9 122.8(9) . .
N3 C8 C7 116.5(8) . .
C9 C8 C7 120.6(9) . .
C10 C9 C8 118.8(10) . .
C10 C9 H9A 120.6 . .
C8 C9 H9A 120.6 . .
C11 C10 C9 119.1(11) . .
C11 C10 H10A 120.4 . .
C9 C10 H10A 120.4 . .
C10 C11 C12 117.7(11) . .
C10 C11 H11A 121.2 . .
C12 C11 H11A 121.2 . .
N3 C12 C11 124.4(11) . .
N3 C12 H12A 117.8 . .
C11 C12 H12A 117.8 . .
N1 C13 C14 109.2(6) . .
N1 C13 H13A 109.8 . .
C14 C13 H13A 109.8 . .
N1 C13 H13B 109.8 . .
C14 C13 H13B 109.8 . .
H13A C13 H13B 108.3 . .
N4 C14 N5 110.4(7) . .
N4 C14 C13 124.8(7) . .
N5 C14 C13 124.8(8) . .
C16 C15 N4 108.8(8) . .
C16 C15 H15A 125.6 . .
N4 C15 H15A 125.6 . .
C15 C16 N5 107.0(8) . .
C15 C16 H16A 126.5 . .
N5 C16 H16A 126.5 . .
N5 C17 H17A 109.5 . .
N5 C17 H17B 109.5 . .
H17A C17 H17B 109.5 . .
N5 C17 H17C 109.5 . .
H17A C17 H17C 109.5 . .
H17B C17 H17C 109.5 . .
O4B Cl1 O3B 115.1(13) . .
O2A Cl1 O4A 113.7(9) . .
O2A Cl1 O1A 118.6(9) . .
O4A Cl1 O1A 108.1(8) . .
O4B Cl1 O2B 113.1(12) . .
O3B Cl1 O2B 106.3(12) . .
O4B Cl1 O1B 109.8(12) . .
O3B Cl1 O1B 107.7(12) . .
O2B Cl1 O1B 104.2(11) . .
O2A Cl1 O3A 105.7(8) . .
O4A Cl1 O3A 104.7(9) . .
O1A Cl1 O3A 104.6(8) . .
C20 C18 C19A 121(2) 7_556 .
C20 C18 H18A 119.6 7_556 .
C19A C18 H18A 119.6 . .
C18 C20 C19A 119(2) 7_556 .
C18 C20 H20A 120.3 7_556 .
C19A C20 H20A 120.3 . .
C20 C19A C21 117(3) . .
C20 C19A C18 119.9(17) . .
C21 C19A C18 123(3) . .
C19A C21 H21A 109.5 . .
C19A C21 H21B 109.5 . .
H21A C21 H21B 109.5 . .
C19A C21 H21C 109.5 . .
H21A C21 H21C 109.5 . .
H21B C21 H21C 109.5 . .

loop_
_geom_bond_atom_site_label_1
_geom_bond_atom_site_label_2
_geom_bond_distance
_geom_bond_site_symmetry_2
Hg1 N4 2.160(6) .
Hg1 N4 2.160(6) 5_656
Hg1 N2 2.702(6) .
Hg1 N1 2.829(6) .
Hg1 N3 2.887(7) .
N1 C13 1.437(9) .
N1 C7 1.465(9) .
N1 C1 1.465(9) .
N2 C6 1.334(10) .
N2 C2 1.337(10) .
N3 C12 1.304(11) .
N3 C8 1.319(10) .
N4 C14 1.322(9) .
N4 C15 1.373(9) .
N5 C14 1.334(9) .
N5 C16 1.377(11) .
N5 C17 1.467(10) .
C1 C2 1.499(11) .
C1 H1A 0.9700 .
C1 H1B 0.9700 .
C2 C3 1.369(11) .
C3 C4 1.379(13) .
C3 H3A 0.9300 .
C4 C5 1.375(12) .
C4 H4A 0.9300 .
C5 C6 1.367(12) .
C5 H5A 0.9300 .
C6 H6A 0.9300 .
C7 C8 1.513(12) .
C7 H7A 0.9700 .
C7 H7B 0.9700 .
C8 C9 1.383(11) .
C9 C10 1.361(14) .
C9 H9A 0.9300 .
C10 C11 1.361(15) .
C10 H10A 0.9300 .
C11 C12 1.381(14) .
C11 H11A 0.9300 .
C12 H12A 0.9300 .
C13 C14 1.488(10) .
C13 H13A 0.9700 .
C13 H13B 0.9700 .
C15 C16 1.335(11) .
C15 H15A 0.9300 .
C16 H16A 0.9300 .
C17 H17A 0.9600 .
C17 H17B 0.9600 .
C17 H17C 0.9600 .
Cl1 O2A 1.322(11) .
Cl1 O4B 1.347(14) .
Cl1 O3B 1.376(14) .
Cl1 O4A 1.384(11) .
Cl1 O1A 1.396(9) .
Cl1 O2B 1.421(14) .
Cl1 O1B 1.429(14) .
Cl1 O3A 1.453(11) .
C18 C20 1.32(2) 7_556
C18 C19A 1.40(2) .
C18 H18A 0.9300 .
C20 C18 1.32(2) 7_556
C20 C19A 1.37(2) .
C20 H20A 0.9300 .
C19A C21 1.38(3) .
C21 H21A 0.9600 .
C21 H21B 0.9600 .
C21 H21C 0.9600 .

loop_
_geom_hbond_atom_site_label_D
_geom_hbond_atom_site_label_H
_geom_hbond_atom_site_label_A
_geom_hbond_distance_DH
_geom_hbond_distance_HA
_geom_hbond_distance_DA
_geom_hbond_angle_DHA
_geom_hbond_site_symmetry_A
C1 H1A O2A 0.97 2.50 3.441(16) 163.1 .
C5 H5A O2B 0.93 2.50 3.32(2) 146.2 1_545
C6 H6A O4B 0.93 2.51 3.36(3) 153.0 1_545
C7 H7A O1B 0.97 2.59 3.50(2) 158.0 .
C11 H11A O4A 0.93 2.49 3.189(16) 132.5 3_545
C13 H13A O3A 0.97 2.50 3.451(17) 168.1 .
C16 H16A O1A 0.93 2.40 3.234(14) 149.8 6_566
C17 H17B O1A 0.96 2.59 3.273(15) 128.0 5_666
C17 H17B O1B 0.96 2.45 3.36(3) 158.4 5_666

loop_
_geom_torsion_atom_site_label_1
_geom_torsion_atom_site_label_2
_geom_torsion_atom_site_label_3
_geom_torsion_atom_site_label_4
_geom_torsion
_geom_torsion_site_symmetry_1
C13 N1 C1 C2 -159.1(7) .
C7 N1 C1 C2 73.8(9) .
Hg1 N1 C1 C2 -49.4(7) .
C6 N2 C2 C3 -1.4(12) .
Hg1 N2 C2 C3 168.5(7) .
C6 N2 C2 C1 175.9(9) .
Hg1 N2 C2 C1 -14.2(9) .
N1 C1 C2 N2 46.0(10) .
N1 C1 C2 C3 -136.7(8) .
N2 C2 C3 C4 0.9(14) .
C1 C2 C3 C4 -176.3(8) .
C2 C3 C4 C5 -0.3(15) .
C3 C4 C5 C6 0.3(15) .
C2 N2 C6 C5 1.4(14) .
Hg1 N2 C6 C5 -168.3(8) .
C4 C5 C6 N2 -0.9(16) .
C13 N1 C7 C8 62.7(9) .
C1 N1 C7 C8 -171.5(7) .
Hg1 N1 C7 C8 -52.0(8) .
C12 N3 C8 C9 -1.8(14) .
Hg1 N3 C8 C9 172.4(6) .
C12 N3 C8 C7 177.7(9) .
Hg1 N3 C8 C7 -8.1(10) .
N1 C7 C8 N3 40.3(11) .
N1 C7 C8 C9 -140.2(8) .
N3 C8 C9 C10 1.3(14) .
C7 C8 C9 C10 -178.2(9) .
C8 C9 C10 C11 -0.3(16) .
C9 C10 C11 C12 -0.1(18) .
C8 N3 C12 C11 1.4(16) .
Hg1 N3 C12 C11 -172.7(9) .
C10 C11 C12 N3 -0.5(19) .
C7 N1 C13 C14 -157.1(6) .
C1 N1 C13 C14 76.9(8) .
Hg1 N1 C13 C14 -35.9(7) .
C15 N4 C14 N5 -2.0(9) .
Hg1 N4 C14 N5 -175.3(5) .
C15 N4 C14 C13 179.6(7) .
Hg1 N4 C14 C13 6.3(11) .
C16 N5 C14 N4 2.0(9) .
C17 N5 C14 N4 -179.5(8) .
C16 N5 C14 C13 -179.6(7) .
C17 N5 C14 C13 -1.1(13) .
N1 C13 C14 N4 28.0(11) .
N1 C13 C14 N5 -150.1(7) .
C14 N4 C15 C16 1.2(10) .
Hg1 N4 C15 C16 174.0(6) .
N4 C15 C16 N5 0.0(10) .
C14 N5 C16 C15 -1.2(10) .
C17 N5 C16 C15 -179.7(8) .
C18 C20 C19A C21 177.4(18) 7_556
C18 C20 C19A C18 -1(3) 7_556
C20 C18 C19A C20 1(3) 7_556
C20 C18 C19A C21 -177.2(19) 7_556
